data_4309139
loop_
_publ_author_name
'Graham M. Davies'
'Simon J. A. Pope'
'Harry Adams'
'Stephen Faulkner'
'Michael D. Ward'

_publ_contact_author
; 
        Prof. Mike Ward
        Department of Chemistry
        University of Sheffield
        SHEFFIELD
        S3 7HF
;
_publ_contact_author_email m.d.ward@sheffield.ac.uk
_publ_contact_author_fax '0114 2229346'
_publ_section_title
;
Structural and Photophysical Properties of Coordination Networks Combining
[Ru(bipy)(CN)4]2- Anions and Lanthanide(III) Cations: Rates of
Photoinduced Ru-to-Lanthanide Energy Transfer and Sensitized Near-Infrared
Luminescence
;
_journal_name_full 'Inorganic Chemistry'
_journal_page_first 4656
_journal_page_last 4665
_journal_paper_doi 10.1021/ic050512k
_journal_volume 44
_journal_year 2005
_chemical_formula_moiety 'C42 H44 Gd2 N18 O19 Ru3'
_chemical_formula_sum 'C42 H44 Gd2 N18 O19 Ru3'
_chemical_formula_weight 1722.66
_chemical_name_systematic
; 
 ? 
;
_space_group_IT_number 14
_symmetry_cell_setting monoclinic
_symmetry_space_group_name_Hall '-P 2ybc'
_symmetry_space_group_name_H-M 'P 1 21/c 1'
_atom_sites_solution_hydrogens geom
_atom_sites_solution_primary direct
_atom_sites_solution_secondary difmap
_audit_creation_method SHELXL-97
_cell_angle_alpha 90.00
_cell_angle_beta 104.3020(10)
_cell_angle_gamma 90.00
_cell_formula_units_Z 4
_cell_length_a 14.9452(11)
_cell_length_b 13.7769(10)
_cell_length_c 29.611(2)
_cell_measurement_reflns_used 7673
_cell_measurement_temperature 150(2)
_cell_measurement_theta_max 51.167
_cell_measurement_theta_min 4.463
_cell_volume 5907.9(7)
_computing_cell_refinement 'Bruker SMART'
_computing_data_collection 'Bruker SMART'
_computing_data_reduction 'Bruker SHELXTL'
_computing_molecular_graphics 'Bruker SHELXTL'
_computing_publication_material 'Bruker SHELXTL'
_computing_structure_refinement 'SHELXL-97 (Sheldrick, 1997)'
_computing_structure_solution 'SHELXS-97 (Sheldrick, 1990)'
_diffrn_ambient_temperature 150(2)
_diffrn_detector_area_resol_mean 100
_diffrn_measured_fraction_theta_full 0.992
_diffrn_measured_fraction_theta_max 0.992
_diffrn_measurement_device_type 'Bruker smart 1000'
_diffrn_measurement_method '\w scans'
_diffrn_radiation_monochromator graphite
_diffrn_radiation_source 'fine-focus sealed tube'
_diffrn_radiation_type MoK\a
_diffrn_radiation_wavelength 0.71073
_diffrn_reflns_av_R_equivalents 0.2392
_diffrn_reflns_av_sigmaI/netI 0.1638
_diffrn_reflns_limit_h_max 19
_diffrn_reflns_limit_h_min -19
_diffrn_reflns_limit_k_max 17
_diffrn_reflns_limit_k_min -17
_diffrn_reflns_limit_l_max 38
_diffrn_reflns_limit_l_min -37
_diffrn_reflns_number 67374
_diffrn_reflns_theta_full 27.56
_diffrn_reflns_theta_max 27.56
_diffrn_reflns_theta_min 1.41
_diffrn_standards_decay_% 0
_diffrn_standards_interval_count 0
_diffrn_standards_interval_time 0
_diffrn_standards_number 0
_exptl_absorpt_coefficient_mu 3.047
_exptl_absorpt_correction_T_max 0.7926
_exptl_absorpt_correction_T_min 0.5408
_exptl_absorpt_correction_type multi-scan
_exptl_absorpt_process_details sadabs
_exptl_crystal_colour orange
_exptl_crystal_density_diffrn 1.937
_exptl_crystal_density_method 'not measured'
_exptl_crystal_description block
_exptl_crystal_F_000 3336
_exptl_crystal_size_max 0.23
_exptl_crystal_size_mid 0.14
_exptl_crystal_size_min 0.08
_refine_diff_density_max 1.617
_refine_diff_density_min -1.886
_refine_diff_density_rms 0.251
_refine_ls_extinction_method none
_refine_ls_goodness_of_fit_ref 0.941
_refine_ls_hydrogen_treatment mixed
_refine_ls_matrix_type full
_refine_ls_number_parameters 746
_refine_ls_number_reflns 13563
_refine_ls_number_restraints 0
_refine_ls_restrained_S_all 0.941
_refine_ls_R_factor_all 0.1119
_refine_ls_R_factor_gt 0.0567
_refine_ls_shift/su_max 0.003
_refine_ls_shift/su_mean 0.000
_refine_ls_structure_factor_coef Fsqd
_refine_ls_weighting_details 'calc w=1/[\s^2^(Fo^2^)+(0.0299P)^2^+0.0000P] where P=(Fo^2^+2Fc^2^)/3'
_refine_ls_weighting_scheme calc
_refine_ls_wR_factor_gt 0.1232
_refine_ls_wR_factor_ref 0.1450
_reflns_number_gt 7860
_reflns_number_total 13563
_reflns_threshold_expression >2sigma(I)
_cod_data_source_file ic050512ksi20050405_021846_3.cif
_cod_data_source_block imw104
_cod_original_cell_volume 5907.9(8)
_cod_database_code 4309139

loop_
_symmetry_equiv_pos_as_xyz
'x, y, z'
'-x, y+1/2, -z+1/2'
'-x, -y, -z'
'x, -y-1/2, z-1/2'

loop_
_atom_site_label
_atom_site_type_symbol
_atom_site_fract_x
_atom_site_fract_y
_atom_site_fract_z
_atom_site_U_iso_or_equiv
_atom_site_adp_type
_atom_site_occupancy
_atom_site_symmetry_multiplicity
_atom_site_calc_flag
_atom_site_refinement_flags
_atom_site_disorder_assembly
_atom_site_disorder_group
Ru1 Ru -0.23507(5) 0.31057(5) 0.78709(2) 0.01502(16) Uani 1 1 d . . .
N11 N -0.3483(5) 0.2704(5) 0.8139(2) 0.0188(17) Uani 1 1 d . . .
C12 C -0.3464(6) 0.2564(7) 0.8586(3) 0.023(2) Uani 1 1 d . . .
H12 H -0.2883 0.2556 0.8808 0.028 Uiso 1 1 calc R . .
C13 C -0.4269(7) 0.2428(7) 0.8743(4) 0.030(2) Uani 1 1 d . . .
H13 H -0.4235 0.2314 0.9063 0.035 Uiso 1 1 calc R . .
C14 C -0.5096(7) 0.2463(7) 0.8425(4) 0.032(3) Uani 1 1 d . . .
H14 H -0.5650 0.2400 0.8525 0.038 Uiso 1 1 calc R . .
C15 C -0.5140(7) 0.2589(7) 0.7959(4) 0.031(2) Uani 1 1 d . . .
H15 H -0.5718 0.2609 0.7736 0.037 Uiso 1 1 calc R . .
C16 C -0.4310(6) 0.2689(6) 0.7822(3) 0.022(2) Uani 1 1 d . . .
C17 C -0.4264(6) 0.2750(6) 0.7325(3) 0.022(2) Uani 1 1 d . . .
C18 C -0.5036(7) 0.2635(6) 0.6953(3) 0.025(2) Uani 1 1 d . . .
H18 H -0.5637 0.2587 0.7005 0.030 Uiso 1 1 calc R . .
C19 C -0.4911(7) 0.2592(7) 0.6512(4) 0.035(3) Uani 1 1 d . . .
H19 H -0.5426 0.2499 0.6254 0.042 Uiso 1 1 calc R . .
C20 C -0.4027(7) 0.2684(7) 0.6440(3) 0.029(2) Uani 1 1 d . . .
H20 H -0.3926 0.2649 0.6136 0.035 Uiso 1 1 calc R . .
C21 C -0.3307(7) 0.2827(6) 0.6824(3) 0.024(2) Uani 1 1 d . . .
H21 H -0.2704 0.2899 0.6778 0.029 Uiso 1 1 calc R . .
N22 N -0.3405(5) 0.2871(5) 0.7262(2) 0.0170(16) Uani 1 1 d . . .
C23 C -0.2757(6) 0.4517(6) 0.7871(3) 0.0172(19) Uani 1 1 d . . .
N23 N -0.2960(6) 0.5321(6) 0.7863(3) 0.030(2) Uani 1 1 d . . .
C24 C -0.1891(6) 0.1707(7) 0.7825(3) 0.020(2) Uani 1 1 d . . .
N24 N -0.1614(5) 0.0953(5) 0.7772(3) 0.0239(19) Uani 1 1 d . . .
C25 C -0.1358(7) 0.3553(6) 0.7579(3) 0.023(2) Uani 1 1 d . . .
N25 N -0.0774(5) 0.3841(6) 0.7431(3) 0.0251(18) Uani 1 1 d . . .
C26 C -0.1515(6) 0.3321(6) 0.8485(3) 0.019(2) Uani 1 1 d . . .
N26 N -0.1040(5) 0.3449(5) 0.8862(2) 0.0204(17) Uani 1 1 d . A .
Ru2 Ru 0.23634(5) 0.07330(5) 1.07538(2) 0.01549(16) Uani 1 1 d . . .
N27 N 0.3245(5) 0.0843(5) 1.0296(2) 0.0150(15) Uani 1 1 d . . .
C28 C 0.3004(7) 0.1143(7) 0.9853(3) 0.027(2) Uani 1 1 d . . .
H28 H 0.2366 0.1217 0.9708 0.032 Uiso 1 1 calc R . .
C29 C 0.3629(7) 0.1351(7) 0.9595(3) 0.030(2) Uani 1 1 d . . .
H29 H 0.3428 0.1543 0.9278 0.035 Uiso 1 1 calc R . .
C30 C 0.4551(7) 0.1275(7) 0.9810(3) 0.030(2) Uani 1 1 d . . .
H30 H 0.4995 0.1438 0.9641 0.036 Uiso 1 1 calc R . .
C31 C 0.4846(7) 0.0965(6) 1.0267(3) 0.026(2) Uani 1 1 d . . .
H31 H 0.5483 0.0925 1.0420 0.031 Uiso 1 1 calc R . .
C32 C 0.4152(7) 0.0709(7) 1.0497(3) 0.023(2) Uani 1 1 d . . .
C33 C 0.4373(6) 0.0375(6) 1.0990(3) 0.021(2) Uani 1 1 d . . .
C34 C 0.5267(7) 0.0118(6) 1.1235(3) 0.025(2) Uani 1 1 d . . .
H34 H 0.5759 0.0124 1.1084 0.030 Uiso 1 1 calc R . .
C35 C 0.5425(6) -0.0143(6) 1.1695(3) 0.024(2) Uani 1 1 d . . .
H35 H 0.6025 -0.0330 1.1866 0.029 Uiso 1 1 calc R . .
C36 C 0.4698(6) -0.0129(7) 1.1904(3) 0.026(2) Uani 1 1 d . . .
H36 H 0.4801 -0.0272 1.2226 0.031 Uiso 1 1 calc R . .
C37 C 0.3826(6) 0.0090(7) 1.1647(3) 0.022(2) Uani 1 1 d . . .
H37 H 0.3324 0.0059 1.1791 0.026 Uiso 1 1 calc R . .
N38 N 0.3665(5) 0.0350(5) 1.1193(2) 0.0157(16) Uani 1 1 d . . .
C39 C 0.2017(6) -0.0668(7) 1.0615(3) 0.020(2) Uani 1 1 d . . .
N39 N 0.1705(5) -0.1452(6) 1.0540(3) 0.0228(18) Uani 1 1 d . . .
C40 C 0.2616(6) 0.2198(7) 1.0883(3) 0.020(2) Uani 1 1 d . . .
N40 N 0.2702(6) 0.3020(6) 1.0937(3) 0.034(2) Uani 1 1 d . . .
C41 C 0.1218(6) 0.1121(6) 1.0300(3) 0.0171(19) Uani 1 1 d . . .
N41 N 0.0563(6) 0.1389(6) 1.0029(3) 0.0258(19) Uani 1 1 d . A .
C42 C 0.1659(6) 0.0658(6) 1.1238(3) 0.0165(18) Uani 1 1 d . . .
N42 N 0.1287(5) 0.0612(6) 1.1540(3) 0.0259(19) Uani 1 1 d . . .
Ru3 Ru 0.24521(5) 0.42005(5) 0.89764(2) 0.01595(17) Uani 1 1 d . . .
N43 N 0.3518(5) 0.4737(5) 0.8689(2) 0.0168(16) Uani 1 1 d . . .
C44 C 0.3395(6) 0.5154(6) 0.8265(3) 0.022(2) Uani 1 1 d . . .
H44 H 0.2787 0.5318 0.8097 0.026 Uiso 1 1 calc R . .
C45 C 0.4126(7) 0.5350(7) 0.8067(4) 0.032(3) Uani 1 1 d . . .
H45 H 0.4016 0.5593 0.7758 0.038 Uiso 1 1 calc R . .
C46 C 0.5005(7) 0.5187(7) 0.8326(4) 0.034(3) Uani 1 1 d . . .
H46 H 0.5517 0.5345 0.8203 0.040 Uiso 1 1 calc R . .
C47 C 0.5144(7) 0.4787(6) 0.8769(4) 0.030(2) Uani 1 1 d . . .
H47 H 0.5753 0.4673 0.8952 0.036 Uiso 1 1 calc R . .
C48 C 0.4388(6) 0.4554(6) 0.8945(3) 0.020(2) Uani 1 1 d . . .
C49 C 0.4465(6) 0.4132(7) 0.9402(3) 0.023(2) Uani 1 1 d . . .
C50 C 0.5286(7) 0.3971(6) 0.9718(4) 0.030(2) Uani 1 1 d . . .
H50 H 0.5850 0.4074 0.9632 0.036 Uiso 1 1 calc R . .
C51 C 0.5295(8) 0.3653(7) 1.0170(4) 0.038(3) Uani 1 1 d . . .
H51 H 0.5863 0.3553 1.0395 0.046 Uiso 1 1 calc R . .
C52 C 0.4459(7) 0.3490(7) 1.0283(4) 0.034(3) Uani 1 1 d . . .
H52 H 0.4445 0.3276 1.0586 0.041 Uiso 1 1 calc R . .
C53 C 0.3660(7) 0.3642(7) 0.9952(3) 0.028(2) Uani 1 1 d . . .
H53 H 0.3087 0.3527 1.0027 0.033 Uiso 1 1 calc R . .
N54 N 0.3659(5) 0.3948(5) 0.9523(3) 0.0202(17) Uani 1 1 d . . .
C55 C 0.2263(6) 0.5478(7) 0.9280(3) 0.022(2) Uani 1 1 d . . .
N55 N 0.2148(6) 0.6206(6) 0.9455(3) 0.035(2) Uani 1 1 d . . .
C56 C 0.2582(6) 0.2922(7) 0.8652(3) 0.023(2) Uani 1 1 d . . .
N56 N 0.2590(5) 0.2231(5) 0.8431(3) 0.0248(18) Uani 1 1 d . . .
C57 C 0.1473(6) 0.4503(6) 0.8422(3) 0.020(2) Uani 1 1 d . . .
N57 N 0.0979(5) 0.4675(6) 0.8051(3) 0.0253(18) Uani 1 1 d . . .
C58 C 0.1537(7) 0.3560(6) 0.9269(3) 0.023(2) Uani 1 1 d . . .
N58 N 0.0985(5) 0.3164(6) 0.9412(2) 0.0224(18) Uani 1 1 d . A .
Gd1 Gd -0.04439(3) 0.26345(3) 0.961081(15) 0.01649(12) Uani 1 1 d . . .
O1 O 0.0248(13) 0.4019(14) 1.0084(6) 0.036(5) Uiso 0.60(5) 1 d P A 1
O1' O 0.0538(18) 0.3702(19) 1.0210(8) 0.027(7) Uiso 0.40(5) 1 d P A 2
O2 O -0.0812(4) 0.2413(4) 1.0377(2) 0.0292(16) Uani 1 1 d . A .
H2A H -0.1221 0.2190 1.0504 0.035 Uiso 1 1 d R . .
H2B H -0.0481 0.2809 1.0567 0.035 Uiso 1 1 d R . .
O3 O -0.1625(6) 0.3778(6) 0.9676(3) 0.067(3) Uani 1 1 d . A .
H3A H -0.1913 0.3706 0.9888 0.081 Uiso 1 1 d R . .
H3B H -0.1879 0.4242 0.9501 0.081 Uiso 1 1 d R . .
O4 O -0.0233(4) 0.1502(4) 0.9007(2) 0.0263(16) Uani 1 1 d . A .
H4A H -0.0669 0.1117 0.8884 0.032 Uiso 1 1 d R . .
H4B H -0.0060 0.1785 0.8788 0.032 Uiso 1 1 d R . .
Gd2 Gd 0.05710(3) 0.04785(3) 1.219599(14) 0.01646(12) Uani 1 1 d . . .
O5 O 0.1935(4) 0.1452(5) 1.2495(2) 0.0325(17) Uani 1 1 d . . .
H5A H 0.2177 0.1520 1.2785 0.039 Uiso 1 1 d R . .
H5B H 0.2343 0.1593 1.2351 0.039 Uiso 1 1 d R . .
O6 O -0.0275(4) -0.0917(4) 1.2380(2) 0.0272(16) Uani 1 1 d . . .
H6B H -0.0417 -0.1431 1.2505 0.033 Uiso 1 1 d R . .
H6A H -0.0673 -0.0486 1.2395 0.033 Uiso 1 1 d R . .
O7 O 0.0211(5) 0.2080(5) 1.1871(3) 0.0391(19) Uani 1 1 d . . .
H7A H 0.0092 0.2538 1.2040 0.047 Uiso 1 1 d R . .
H7B H 0.0458 0.2329 1.1669 0.047 Uiso 1 1 d R . .
O8 O -0.0591(4) 0.0045(5) 1.1542(2) 0.0288(16) Uani 1 1 d . . .
H8B H -0.0766 0.0366 1.1290 0.035 Uiso 1 1 d R . .
H8A H -0.0972 -0.0417 1.1533 0.035 Uiso 1 1 d R . .
O1S O 0.6738(9) 0.1929(10) 0.9962(5) 0.130(5) Uiso 1 1 d . . .
O2S O 0.7411(4) 0.4985(5) 0.9020(2) 0.0307(16) Uani 1 1 d . . .
O3S O 0.0905(19) 0.404(2) 0.1826(11) 0.332(14) Uiso 1 1 d . . .
O4S O 0.0050(5) 0.4734(5) 0.0933(2) 0.0382(18) Uani 1 1 d . . .
O5S O 0.0697(6) 0.2908(7) 0.1106(3) 0.069(3) Uani 1 1 d . . .
O6S O 0.2787(4) 0.2655(5) 0.2010(2) 0.0306(16) Uani 1 1 d . . .
O7S O 0.8414(13) 0.2411(13) 0.6371(7) 0.073(6) Uiso 0.50 1 d P . .
O7S' O 0.8634(8) 0.1879(8) 0.6700(4) 0.017(3) Uiso 0.50 1 d P . .
O8S O 0.9047(6) 0.0397(5) 0.0601(3) 0.056(2) Uani 1 1 d . . .
O9S O 0.7703(5) 0.9759(5) 0.1723(2) 0.0356(18) Uani 1 1 d . . .
O10S O 0.9594(4) 0.7634(4) 0.1734(2) 0.0246(15) Uani 1 1 d . . .
O11S O 0.7280(7) 0.0930(9) 0.0860(4) 0.094(4) Uani 1 1 d . . .

loop_
_atom_site_aniso_label
_atom_site_aniso_U_11
_atom_site_aniso_U_22
_atom_site_aniso_U_33
_atom_site_aniso_U_23
_atom_site_aniso_U_13
_atom_site_aniso_U_12
Ru1 0.0162(4) 0.0170(4) 0.0123(4) 0.0017(3) 0.0043(3) -0.0002(3)
N11 0.024(4) 0.016(4) 0.017(4) 0.008(3) 0.004(3) 0.003(3)
C12 0.018(5) 0.037(6) 0.017(5) 0.005(4) 0.010(4) -0.005(4)
C13 0.029(6) 0.024(5) 0.043(6) 0.002(5) 0.023(5) -0.007(4)
C14 0.026(6) 0.029(6) 0.050(7) -0.010(5) 0.027(6) -0.006(5)
C15 0.018(5) 0.027(6) 0.049(7) 0.001(5) 0.012(5) -0.005(4)
C16 0.021(5) 0.015(5) 0.035(6) 0.012(4) 0.016(5) 0.008(4)
C17 0.022(5) 0.012(5) 0.028(5) 0.001(4) -0.004(4) 0.004(4)
C18 0.023(5) 0.019(5) 0.031(6) -0.008(4) 0.002(4) -0.007(4)
C19 0.035(6) 0.021(5) 0.037(6) -0.004(5) -0.014(5) 0.011(5)
C20 0.038(6) 0.029(6) 0.020(5) -0.010(4) 0.005(5) 0.003(5)
C21 0.026(5) 0.024(5) 0.022(5) -0.003(4) 0.007(4) 0.002(4)
N22 0.016(4) 0.015(4) 0.019(4) -0.003(3) 0.002(3) 0.000(3)
C23 0.016(5) 0.021(5) 0.012(4) -0.003(4) 0.001(4) -0.004(4)
N23 0.040(5) 0.023(5) 0.027(5) -0.003(4) 0.009(4) 0.005(4)
C24 0.008(4) 0.031(6) 0.022(5) -0.004(4) 0.001(4) -0.008(4)
N24 0.031(5) 0.021(4) 0.024(4) 0.013(3) 0.014(4) 0.011(4)
C25 0.029(5) 0.022(5) 0.017(5) -0.004(4) 0.004(4) 0.002(4)
N25 0.025(5) 0.027(4) 0.026(5) -0.004(4) 0.011(4) -0.009(4)
C26 0.024(5) 0.019(5) 0.019(5) 0.013(4) 0.013(4) 0.005(4)
N26 0.019(4) 0.032(5) 0.008(4) 0.000(3) 0.000(3) 0.004(3)
Ru2 0.0180(4) 0.0187(4) 0.0106(3) 0.0023(3) 0.0053(3) 0.0008(3)
N27 0.020(4) 0.013(4) 0.013(4) 0.001(3) 0.007(3) -0.001(3)
C28 0.041(6) 0.032(6) 0.009(5) 0.003(4) 0.008(4) 0.004(5)
C29 0.040(6) 0.038(6) 0.013(5) 0.008(4) 0.011(5) 0.003(5)
C30 0.031(6) 0.035(6) 0.029(6) 0.005(5) 0.017(5) -0.001(5)
C31 0.030(6) 0.020(5) 0.034(6) -0.005(4) 0.021(5) 0.000(4)
C32 0.029(6) 0.030(5) 0.012(5) 0.004(4) 0.005(4) -0.004(4)
C33 0.026(5) 0.014(5) 0.023(5) -0.009(4) 0.009(4) 0.004(4)
C34 0.031(6) 0.017(5) 0.029(6) 0.002(4) 0.012(5) 0.002(4)
C35 0.020(5) 0.023(5) 0.029(6) 0.002(4) 0.002(4) 0.003(4)
C36 0.027(6) 0.032(6) 0.015(5) 0.004(4) 0.002(4) -0.003(5)
C37 0.019(5) 0.030(5) 0.020(5) 0.003(4) 0.009(4) 0.001(4)
N38 0.019(4) 0.017(4) 0.012(4) 0.002(3) 0.005(3) -0.003(3)
C39 0.019(5) 0.026(5) 0.016(5) 0.000(4) 0.004(4) -0.004(4)
N39 0.027(5) 0.029(5) 0.015(4) 0.000(3) 0.009(4) 0.002(4)
C40 0.015(5) 0.027(6) 0.017(5) -0.002(4) 0.004(4) 0.000(4)
N40 0.038(5) 0.030(5) 0.037(5) -0.005(4) 0.016(4) -0.007(4)
C41 0.028(5) 0.014(4) 0.010(4) 0.001(4) 0.007(4) -0.005(4)
N41 0.031(5) 0.030(5) 0.016(4) -0.002(4) 0.007(4) 0.007(4)
C42 0.019(5) 0.018(5) 0.008(4) -0.004(3) -0.005(4) 0.000(4)
N42 0.015(4) 0.039(5) 0.026(5) 0.011(4) 0.010(4) 0.002(4)
Ru3 0.0178(4) 0.0204(4) 0.0106(4) 0.0016(3) 0.0054(3) -0.0013(3)
N43 0.022(4) 0.018(4) 0.012(4) 0.004(3) 0.007(3) -0.003(3)
C44 0.026(5) 0.020(5) 0.021(5) -0.003(4) 0.009(4) -0.005(4)
C45 0.044(7) 0.032(6) 0.027(6) 0.004(5) 0.023(5) -0.011(5)
C46 0.033(6) 0.026(6) 0.050(7) -0.008(5) 0.027(6) -0.007(5)
C47 0.029(6) 0.017(5) 0.047(7) -0.006(5) 0.017(5) -0.006(4)
C48 0.021(5) 0.019(5) 0.021(5) -0.001(4) 0.008(4) 0.001(4)
C49 0.025(5) 0.025(5) 0.015(5) -0.002(4) 0.000(4) 0.004(4)
C50 0.027(6) 0.016(5) 0.044(7) -0.003(5) 0.002(5) 0.005(4)
C51 0.049(7) 0.025(6) 0.030(6) -0.005(5) -0.012(5) 0.001(5)
C52 0.037(6) 0.029(6) 0.031(6) -0.005(5) -0.003(5) 0.001(5)
C53 0.031(6) 0.027(6) 0.020(5) 0.002(4) -0.001(5) -0.001(5)
N54 0.026(4) 0.012(4) 0.022(4) 0.000(3) 0.005(4) -0.004(3)
C55 0.021(5) 0.034(6) 0.016(5) 0.003(4) 0.013(4) -0.004(4)
N55 0.055(6) 0.029(5) 0.027(5) -0.001(4) 0.021(5) 0.000(4)
C56 0.023(5) 0.033(6) 0.013(5) 0.011(4) 0.004(4) -0.007(4)
N56 0.031(5) 0.023(4) 0.022(4) -0.008(4) 0.011(4) -0.003(4)
C57 0.015(5) 0.028(5) 0.020(5) -0.002(4) 0.012(4) -0.007(4)
N57 0.021(4) 0.036(5) 0.019(4) 0.008(4) 0.005(4) 0.005(4)
C58 0.032(6) 0.018(5) 0.019(5) -0.004(4) 0.007(4) 0.001(4)
N58 0.025(4) 0.033(5) 0.009(4) -0.003(3) 0.006(3) -0.004(4)
Gd1 0.0205(2) 0.0180(2) 0.0124(2) 0.00057(18) 0.00674(19) -0.00031(19)
O2 0.035(4) 0.035(4) 0.024(4) 0.004(3) 0.021(3) -0.004(3)
O3 0.102(7) 0.076(6) 0.043(5) 0.042(5) 0.055(5) 0.068(6)
O4 0.044(4) 0.024(4) 0.019(4) -0.001(3) 0.022(3) 0.000(3)
Gd2 0.0184(2) 0.0208(2) 0.0116(2) -0.00045(18) 0.00632(18) 0.00121(19)
O5 0.040(4) 0.040(4) 0.019(4) 0.002(3) 0.010(3) -0.016(3)
O6 0.037(4) 0.018(3) 0.031(4) 0.002(3) 0.016(3) -0.002(3)
O7 0.045(5) 0.029(4) 0.053(5) 0.013(4) 0.032(4) 0.007(4)
O8 0.027(4) 0.040(4) 0.016(3) 0.005(3) 0.000(3) -0.005(3)
O2S 0.035(4) 0.026(4) 0.027(4) 0.005(3) 0.000(3) 0.007(3)
O4S 0.043(5) 0.036(4) 0.035(4) -0.011(3) 0.009(4) 0.002(4)
O5S 0.074(7) 0.085(7) 0.052(6) -0.008(5) 0.024(5) -0.009(6)
O6S 0.031(4) 0.032(4) 0.031(4) 0.004(3) 0.012(3) -0.006(3)
O8S 0.104(7) 0.041(5) 0.029(4) 0.003(4) 0.029(5) 0.009(5)
O9S 0.028(4) 0.036(4) 0.043(5) -0.012(4) 0.010(4) -0.003(3)
O10S 0.029(4) 0.023(3) 0.021(3) -0.005(3) 0.005(3) 0.000(3)
O11S 0.059(7) 0.125(10) 0.090(8) 0.013(7) 0.005(6) 0.008(7)

loop_
_atom_type_symbol
_atom_type_description
_atom_type_scat_dispersion_real
_atom_type_scat_dispersion_imag
_atom_type_scat_source
C C 0.0033 0.0016 'International Tables Vol C Tables 4.2.6.8 and 6.1.1.4'
H H 0.0000 0.0000 'International Tables Vol C Tables 4.2.6.8 and 6.1.1.4'
N N 0.0061 0.0033 'International Tables Vol C Tables 4.2.6.8 and 6.1.1.4'
O O 0.0106 0.0060 'International Tables Vol C Tables 4.2.6.8 and 6.1.1.4'
Ru Ru -1.2594 0.8363 'International Tables Vol C Tables 4.2.6.8 and 6.1.1.4'
Gd Gd -0.1653 3.9035 'International Tables Vol C Tables 4.2.6.8 and 6.1.1.4'

loop_
_geom_angle_atom_site_label_1
_geom_angle_atom_site_label_2
_geom_angle_atom_site_label_3
_geom_angle
_geom_angle_site_symmetry_1
_geom_angle_site_symmetry_3
_geom_angle_publ_flag
C26 Ru1 C25 89.0(4) . . ?
C26 Ru1 C23 88.7(3) . . ?
C25 Ru1 C23 87.6(3) . . ?
C26 Ru1 C24 93.2(4) . . ?
C25 Ru1 C24 88.0(3) . . ?
C23 Ru1 C24 175.2(3) . . ?
C26 Ru1 N22 171.6(3) . . ?
C25 Ru1 N22 99.0(3) . . ?
C23 Ru1 N22 89.2(3) . . ?
C24 Ru1 N22 89.5(3) . . ?
C26 Ru1 N11 94.4(3) . . ?
C25 Ru1 N11 175.1(3) . . ?
C23 Ru1 N11 89.0(3) . . ?
C24 Ru1 N11 95.2(3) . . ?
N22 Ru1 N11 77.4(3) . . ?
C12 N11 C16 118.6(7) . . ?
C12 N11 Ru1 126.1(6) . . ?
C16 N11 Ru1 115.0(5) . . ?
N11 C12 C13 122.5(9) . . ?
N11 C12 H12 118.7 . . ?
C13 C12 H12 118.7 . . ?
C14 C13 C12 118.3(9) . . ?
C14 C13 H13 120.9 . . ?
C12 C13 H13 120.9 . . ?
C13 C14 C15 120.7(8) . . ?
C13 C14 H14 119.7 . . ?
C15 C14 H14 119.7 . . ?
C14 C15 C16 118.4(10) . . ?
C14 C15 H15 120.8 . . ?
C16 C15 H15 120.8 . . ?
N11 C16 C15 121.4(9) . . ?
N11 C16 C17 115.2(7) . . ?
C15 C16 C17 123.3(9) . . ?
N22 C17 C18 122.1(9) . . ?
N22 C17 C16 114.9(8) . . ?
C18 C17 C16 122.9(8) . . ?
C19 C18 C17 118.7(9) . . ?
C19 C18 H18 120.7 . . ?
C17 C18 H18 120.7 . . ?
C18 C19 C20 120.1(10) . . ?
C18 C19 H19 120.0 . . ?
C20 C19 H19 120.0 . . ?
C21 C20 C19 117.6(9) . . ?
C21 C20 H20 121.2 . . ?
C19 C20 H20 121.2 . . ?
N22 C21 C20 123.8(9) . . ?
N22 C21 H21 118.1 . . ?
C20 C21 H21 118.1 . . ?
C21 N22 C17 117.6(8) . . ?
C21 N22 Ru1 126.6(6) . . ?
C17 N22 Ru1 115.8(6) . . ?
N23 C23 Ru1 177.4(8) . . ?
N24 C24 Ru1 175.0(8) . . ?
C24 N24 Gd2 162.7(8) . 3_557 ?
N25 C25 Ru1 176.5(8) . . ?
C25 N25 Gd2 173.8(7) . 4_565 ?
N26 C26 Ru1 177.5(7) . . ?
C26 N26 Gd1 142.0(7) . . ?
C41 Ru2 C42 88.9(3) . . ?
C41 Ru2 C39 89.1(4) . . ?
C42 Ru2 C39 86.7(3) . . ?
C41 Ru2 C40 87.1(3) . . ?
C42 Ru2 C40 91.3(3) . . ?
C39 Ru2 C40 175.7(4) . . ?
C41 Ru2 N27 96.7(3) . . ?
C42 Ru2 N27 173.7(3) . . ?
C39 Ru2 N27 96.2(3) . . ?
C40 Ru2 N27 86.3(3) . . ?
C41 Ru2 N38 174.5(3) . . ?
C42 Ru2 N38 96.6(3) . . ?
C39 Ru2 N38 92.2(3) . . ?
C40 Ru2 N38 91.8(3) . . ?
N27 Ru2 N38 77.8(3) . . ?
C28 N27 C32 118.2(7) . . ?
C28 N27 Ru2 126.2(6) . . ?
C32 N27 Ru2 115.1(5) . . ?
N27 C28 C29 123.6(9) . . ?
N27 C28 H28 118.2 . . ?
C29 C28 H28 118.2 . . ?
C30 C29 C28 118.1(9) . . ?
C30 C29 H29 121.0 . . ?
C28 C29 H29 121.0 . . ?
C29 C30 C31 121.2(9) . . ?
C29 C30 H30 119.4 . . ?
C31 C30 H30 119.4 . . ?
C30 C31 C32 116.8(9) . . ?
C30 C31 H31 121.6 . . ?
C32 C31 H31 121.6 . . ?
N27 C32 C31 121.9(8) . . ?
N27 C32 C33 115.5(7) . . ?
C31 C32 C33 122.4(9) . . ?
N38 C33 C34 121.4(8) . . ?
N38 C33 C32 116.0(8) . . ?
C34 C33 C32 122.6(8) . . ?
C35 C34 C33 119.3(8) . . ?
C35 C34 H34 120.4 . . ?
C33 C34 H34 120.4 . . ?
C34 C35 C36 118.7(9) . . ?
C34 C35 H35 120.6 . . ?
C36 C35 H35 120.6 . . ?
C37 C36 C35 120.2(9) . . ?
C37 C36 H36 119.9 . . ?
C35 C36 H36 119.9 . . ?
N38 C37 C36 121.4(8) . . ?
N38 C37 H37 119.3 . . ?
C36 C37 H37 119.3 . . ?
C33 N38 C37 119.0(8) . . ?
C33 N38 Ru2 115.2(6) . . ?
C37 N38 Ru2 125.8(6) . . ?
N39 C39 Ru2 171.5(8) . . ?
C39 N39 Gd1 153.8(7) . 3_557 ?
N40 C40 Ru2 175.6(9) . . ?
N41 C41 Ru2 176.8(8) . . ?
C41 N41 Gd1 153.2(7) . . ?
N42 C42 Ru2 176.5(8) . . ?
C42 N42 Gd2 177.3(7) . . ?
C57 Ru3 C58 90.4(4) . . ?
C57 Ru3 C55 91.7(4) . . ?
C58 Ru3 C55 90.4(3) . . ?
C57 Ru3 C56 85.8(4) . . ?
C58 Ru3 C56 88.7(3) . . ?
C55 Ru3 C56 177.4(4) . . ?
C57 Ru3 N43 94.0(3) . . ?
C58 Ru3 N43 173.4(3) . . ?
C55 Ru3 N43 94.4(3) . . ?
C56 Ru3 N43 86.8(3) . . ?
C57 Ru3 N54 171.4(3) . . ?
C58 Ru3 N54 98.1(3) . . ?
C55 Ru3 N54 89.4(3) . . ?
C56 Ru3 N54 93.1(3) . . ?
N43 Ru3 N54 77.4(3) . . ?
C44 N43 C48 119.3(7) . . ?
C44 N43 Ru3 125.3(6) . . ?
C48 N43 Ru3 115.1(5) . . ?
N43 C44 C45 122.3(9) . . ?
N43 C44 H44 118.8 . . ?
C45 C44 H44 118.8 . . ?
C46 C45 C44 118.7(9) . . ?
C46 C45 H45 120.7 . . ?
C44 C45 H45 120.7 . . ?
C45 C46 C47 119.5(9) . . ?
C45 C46 H46 120.2 . . ?
C47 C46 H46 120.2 . . ?
C46 C47 C48 119.8(10) . . ?
C46 C47 H47 120.1 . . ?
C48 C47 H47 120.1 . . ?
N43 C48 C47 120.2(8) . . ?
N43 C48 C49 116.1(7) . . ?
C47 C48 C49 123.7(9) . . ?
N54 C49 C50 119.5(9) . . ?
N54 C49 C48 116.6(8) . . ?
C50 C49 C48 123.7(9) . . ?
C49 C50 C51 120.0(9) . . ?
C49 C50 H50 120.0 . . ?
C51 C50 H50 120.0 . . ?
C52 C51 C50 118.7(10) . . ?
C52 C51 H51 120.6 . . ?
C50 C51 H51 120.6 . . ?
C53 C52 C51 119.0(10) . . ?
C53 C52 H52 120.5 . . ?
C51 C52 H52 120.5 . . ?
N54 C53 C52 121.7(9) . . ?
N54 C53 H53 119.1 . . ?
C52 C53 H53 119.1 . . ?
C53 N54 C49 121.0(8) . . ?
C53 N54 Ru3 125.0(6) . . ?
C49 N54 Ru3 114.0(6) . . ?
N55 C55 Ru3 179.3(8) . . ?
N56 C56 Ru3 173.1(8) . . ?
N57 C57 Ru3 170.3(7) . . ?
C57 N57 Gd2 150.9(7) . 4_565 ?
N58 C58 Ru3 175.9(8) . . ?
C58 N58 Gd1 165.7(7) . . ?
O3 Gd1 N41 143.2(2) . . ?
O3 Gd1 O1 70.0(6) . . ?
N41 Gd1 O1 98.0(7) . . ?
O3 Gd1 N39 84.5(3) . 3_557 ?
N41 Gd1 N39 88.6(3) . 3_557 ?
O1 Gd1 N39 145.4(3) . 3_557 ?
O3 Gd1 N26 70.3(2) . . ?
N41 Gd1 N26 146.3(2) . . ?
O1 Gd1 N26 99.7(6) . . ?
N39 Gd1 N26 92.8(2) 3_557 . ?
O3 Gd1 O4 134.7(3) . . ?
N41 Gd1 O4 75.2(2) . . ?
O1 Gd1 O4 143.5(3) . . ?
N39 Gd1 O4 71.0(2) 3_557 . ?
N26 Gd1 O4 73.4(2) . . ?
O3 Gd1 N58 121.4(3) . . ?
N41 Gd1 N58 82.2(3) . . ?
O1 Gd1 N58 68.6(3) . . ?
N39 Gd1 N58 145.9(2) 3_557 . ?
N26 Gd1 N58 77.9(2) . . ?
O4 Gd1 N58 74.9(2) . . ?
O3 Gd1 O2 71.0(2) . . ?
N41 Gd1 O2 72.2(2) . . ?
O1 Gd1 O2 74.3(4) . . ?
N39 Gd1 O2 75.5(2) 3_557 . ?
N26 Gd1 O2 140.4(2) . . ?
O4 Gd1 O2 133.3(2) . . ?
N58 Gd1 O2 131.0(2) . . ?
O3 Gd1 O1' 82.6(7) . . ?
N41 Gd1 O1' 82.6(8) . . ?
O1 Gd1 O1' 15.4(5) . . ?
N39 Gd1 O1' 144.8(4) 3_557 . ?
N26 Gd1 O1' 113.2(7) . . ?
O4 Gd1 O1' 137.5(6) . . ?
N58 Gd1 O1' 66.5(4) . . ?
O2 Gd1 O1' 69.3(5) . . ?
Gd1 O2 H2A 142.7 . . ?
Gd1 O2 H2B 107.5 . . ?
H2A O2 H2B 107.7 . . ?
Gd1 O3 H3A 119.9 . . ?
Gd1 O3 H3B 132.0 . . ?
H3A O3 H3B 107.7 . . ?
Gd1 O4 H4A 119.2 . . ?
Gd1 O4 H4B 112.6 . . ?
H4A O4 H4B 107.7 . . ?
O8 Gd2 O7 81.7(2) . . ?
O8 Gd2 O5 146.3(2) . . ?
O7 Gd2 O5 74.0(2) . . ?
O8 Gd2 O6 70.3(2) . . ?
O7 Gd2 O6 137.2(2) . . ?
O5 Gd2 O6 142.5(2) . . ?
O8 Gd2 N42 75.1(2) . . ?
O7 Gd2 N42 73.3(2) . . ?
O5 Gd2 N42 75.8(2) . . ?
O6 Gd2 N42 126.2(2) . . ?
O8 Gd2 N57 140.8(2) . 4_566 ?
O7 Gd2 N57 117.5(3) . 4_566 ?
O5 Gd2 N57 72.5(2) . 4_566 ?
O6 Gd2 N57 73.3(2) . 4_566 ?
N42 Gd2 N57 141.0(2) . 4_566 ?
O8 Gd2 N25 80.8(2) . 4_566 ?
O7 Gd2 N25 69.4(2) . 4_566 ?
O5 Gd2 N25 111.0(2) . 4_566 ?
O6 Gd2 N25 74.5(2) . 4_566 ?
N42 Gd2 N25 137.9(3) . 4_566 ?
N57 Gd2 N25 75.8(3) 4_566 4_566 ?
O8 Gd2 N24 99.1(2) . 3_557 ?
O7 Gd2 N24 144.2(2) . 3_557 ?
O5 Gd2 N24 87.8(2) . 3_557 ?
O6 Gd2 N24 73.9(2) . 3_557 ?
N42 Gd2 N24 72.4(2) . 3_557 ?
N57 Gd2 N24 84.3(2) 4_566 3_557 ?
N25 Gd2 N24 146.3(2) 4_566 3_557 ?
O8 Gd2 H6A 67.2 . . ?
O7 Gd2 H6A 118.7 . . ?
O5 Gd2 H6A 145.7 . . ?
O6 Gd2 H6A 19.9 . . ?
N42 Gd2 H6A 137.1 . . ?
N57 Gd2 H6A 73.6 4_566 . ?
N25 Gd2 H6A 54.8 4_566 . ?
N24 Gd2 H6A 93.8 3_557 . ?
Gd2 O5 H5A 122.8 . . ?
Gd2 O5 H5B 126.0 . . ?
H5A O5 H5B 107.7 . . ?
Gd2 O6 H6B 162.7 . . ?
Gd2 O6 H6A 82.5 . . ?
H6B O6 H6A 107.7 . . ?
Gd2 O7 H7A 120.2 . . ?
Gd2 O7 H7B 123.8 . . ?
H7A O7 H7B 107.7 . . ?
Gd2 O8 H8B 126.7 . . ?
Gd2 O8 H8A 124.9 . . ?
H8B O8 H8A 107.7 . . ?

loop_
_geom_bond_atom_site_label_1
_geom_bond_atom_site_label_2
_geom_bond_distance
_geom_bond_site_symmetry_2
_geom_bond_publ_flag
Ru1 C26 1.957(10) . ?
Ru1 C25 1.990(9) . ?
Ru1 C23 2.038(9) . ?
Ru1 C24 2.062(10) . ?
Ru1 N22 2.106(7) . ?
Ru1 N11 2.113(7) . ?
N11 C12 1.332(10) . ?
N11 C16 1.354(12) . ?
C12 C13 1.405(11) . ?
C12 H12 0.9500 . ?
C13 C14 1.357(15) . ?
C13 H13 0.9500 . ?
C14 C15 1.376(14) . ?
C14 H14 0.9500 . ?
C15 C16 1.404(12) . ?
C15 H15 0.9500 . ?
C16 C17 1.492(13) . ?
C17 N22 1.353(11) . ?
C17 C18 1.394(13) . ?
C18 C19 1.364(13) . ?
C18 H18 0.9500 . ?
C19 C20 1.395(14) . ?
C19 H19 0.9500 . ?
C20 C21 1.374(13) . ?
C20 H20 0.9500 . ?
C21 N22 1.340(11) . ?
C21 H21 0.9500 . ?
C23 N23 1.147(11) . ?
C24 N24 1.143(11) . ?
N24 Gd2 2.501(7) 3_557 ?
C25 N25 1.140(10) . ?
N25 Gd2 2.469(7) 4_565 ?
C26 N26 1.180(11) . ?
N26 Gd1 2.448(7) . ?
Ru2 C41 1.972(9) . ?
Ru2 C42 1.981(8) . ?
Ru2 C39 2.014(9) . ?
Ru2 C40 2.072(10) . ?
Ru2 N27 2.117(6) . ?
Ru2 N38 2.122(7) . ?
N27 C28 1.338(11) . ?
N27 C32 1.350(11) . ?
C28 C29 1.373(12) . ?
C28 H28 0.9500 . ?
C29 C30 1.371(14) . ?
C29 H29 0.9500 . ?
C30 C31 1.384(13) . ?
C30 H30 0.9500 . ?
C31 C32 1.418(11) . ?
C31 H31 0.9500 . ?
C32 C33 1.490(12) . ?
C33 N38 1.340(10) . ?
C33 C34 1.399(13) . ?
C34 C35 1.371(13) . ?
C34 H34 0.9500 . ?
C35 C36 1.376(12) . ?
C35 H35 0.9500 . ?
C36 C37 1.371(12) . ?
C36 H36 0.9500 . ?
C37 N38 1.355(11) . ?
C37 H37 0.9500 . ?
C39 N39 1.175(11) . ?
N39 Gd1 2.448(8) 3_557 ?
C40 N40 1.146(11) . ?
C41 N41 1.162(11) . ?
N41 Gd1 2.412(8) . ?
C42 N42 1.164(10) . ?
N42 Gd2 2.446(7) . ?
Ru3 C57 1.956(10) . ?
Ru3 C58 1.996(9) . ?
Ru3 C55 2.027(10) . ?
Ru3 C56 2.037(10) . ?
Ru3 N43 2.116(6) . ?
Ru3 N54 2.134(8) . ?
N43 C44 1.352(11) . ?
N43 C48 1.356(11) . ?
C44 C45 1.387(11) . ?
C44 H44 0.9500 . ?
C45 C46 1.366(14) . ?
C45 H45 0.9500 . ?
C46 C47 1.392(14) . ?
C46 H46 0.9500 . ?
C47 C48 1.394(11) . ?
C47 H47 0.9500 . ?
C48 C49 1.450(12) . ?
C49 N54 1.362(11) . ?
C49 C50 1.364(13) . ?
C50 C51 1.407(14) . ?
C50 H50 0.9500 . ?
C51 C52 1.389(14) . ?
C51 H51 0.9500 . ?
C52 C53 1.361(13) . ?
C52 H52 0.9500 . ?
C53 N54 1.339(11) . ?
C53 H53 0.9500 . ?
C55 N55 1.162(11) . ?
C56 N56 1.159(11) . ?
C57 N57 1.186(11) . ?
N57 Gd2 2.462(8) 4_565 ?
C58 N58 1.154(10) . ?
N58 Gd1 2.461(7) . ?
Gd1 O3 2.409(7) . ?
Gd1 O1 2.439(13) . ?
Gd1 N39 2.448(8) 3_557 ?
Gd1 O4 2.450(5) . ?
Gd1 O2 2.481(6) . ?
Gd1 O1' 2.485(19) . ?
O2 H2A 0.8501 . ?
O2 H2B 0.8499 . ?
O3 H3A 0.8499 . ?
O3 H3B 0.8500 . ?
O4 H4A 0.8500 . ?
O4 H4B 0.8500 . ?
Gd2 O8 2.338(6) . ?
Gd2 O7 2.414(6) . ?
Gd2 O5 2.418(6) . ?
Gd2 O6 2.436(6) . ?
Gd2 N57 2.462(8) 4_566 ?
Gd2 N25 2.469(7) 4_566 ?
Gd2 N24 2.501(7) 3_557 ?
Gd2 H6A 2.4724 . ?
O5 H5A 0.8501 . ?
O5 H5B 0.8499 . ?
O6 H6B 0.8500 . ?
O6 H6A 0.8500 . ?
O7 H7A 0.8498 . ?
O7 H7B 0.8501 . ?
O8 H8B 0.8499 . ?
O8 H8A 0.8501 . ?
O7S O7S' 1.20(2) . ?
